data_4070483
loop_
_publ_author_name
'Higgs, Andrew T.'
'Zinn, Paul J.'
'Simmons, Sarah J.'
'Sanford, Melanie S.'

_publ_section_title
;
 Oxidatively Induced Carbon&#x2212;Halogen Bond-Forming Reactions at
 Nickel
;
_journal_issue 21
_journal_name_full Organometallics
_journal_page_first 6142
_journal_paper_doi 10.1021/om900849m
_journal_volume 28
_journal_year 2009
_chemical_formula_moiety 'C17 H15 Br N2 Ni'
_chemical_formula_sum 'C17 H15 Br N2 Ni'
_chemical_formula_weight 385.93
_chemical_name_systematic
;
 ?
;
_space_group_IT_number 33
_symmetry_cell_setting orthorhombic
_symmetry_space_group_name_Hall 'P 2c -2n'
_symmetry_space_group_name_H-M 'P n a 21'
_atom_sites_solution_hydrogens geom
_atom_sites_solution_primary direct
_atom_sites_solution_secondary difmap
_audit_creation_method SHELXL-97
_cell_angle_alpha 90.00
_cell_angle_beta 90.00
_cell_angle_gamma 90.00
_cell_formula_units_Z 4
_cell_length_a 10.8906(9)
_cell_length_b 16.2569(13)
_cell_length_c 8.5031(7)
_cell_measurement_reflns_used 9791
_cell_measurement_temperature 85(2)
_cell_measurement_theta_max 23.30
_cell_measurement_theta_min 2.75
_cell_volume 1505.5(2)
_computing_cell_refinement 'Bruker SAINT'
_computing_data_collection 'Bruker SMART-APEX'
_computing_data_reduction 'Bruker SAINT'
_computing_molecular_graphics 'Bruker SHELXTL'
_computing_publication_material 'Bruker SHELXTL'
_computing_structure_refinement 'Bruker SHELXTL'
_computing_structure_solution 'Bruker SHELXTL'
_diffrn_ambient_temperature 85(2)
_diffrn_measured_fraction_theta_full 1.000
_diffrn_measured_fraction_theta_max 1.000
_diffrn_measurement_device_type 'CCD area detector'
_diffrn_measurement_method 'phi and omega scans'
_diffrn_radiation_monochromator graphite
_diffrn_radiation_source 'fine-focus sealed tube'
_diffrn_radiation_type MoK\a
_diffrn_radiation_wavelength 0.71073
_diffrn_reflns_av_R_equivalents 0.0370
_diffrn_reflns_av_sigmaI/netI 0.0174
_diffrn_reflns_limit_h_max 14
_diffrn_reflns_limit_h_min -14
_diffrn_reflns_limit_k_max 21
_diffrn_reflns_limit_k_min -21
_diffrn_reflns_limit_l_max 11
_diffrn_reflns_limit_l_min -11
_diffrn_reflns_number 36778
_diffrn_reflns_theta_full 28.34
_diffrn_reflns_theta_max 28.34
_diffrn_reflns_theta_min 2.25
_exptl_absorpt_coefficient_mu 3.936
_exptl_absorpt_correction_T_max 0.4924
_exptl_absorpt_correction_T_min 0.4138
_exptl_absorpt_correction_type multi-scan
_exptl_absorpt_process_details
;
  Blessing, R. Acta Cryst. (1995) A51 33-38.
  Sheldrick, G.  SADABS (Version 2.10) Bruker/Siemens area
  detector absorption and other corrections, University of
  Gottingen, Germany 2003.
;
_exptl_crystal_colour gold
_exptl_crystal_density_diffrn 1.703
_exptl_crystal_density_method 'not measured'
_exptl_crystal_description polyhedron
_exptl_crystal_F_000 776
_exptl_crystal_size_max 0.24
_exptl_crystal_size_mid 0.20
_exptl_crystal_size_min 0.18
_refine_diff_density_max 0.368
_refine_diff_density_min -0.180
_refine_diff_density_rms 0.054
_refine_ls_abs_structure_details 'Flack H D (1983), Acta Cryst. A39, 876-881'
_refine_ls_abs_structure_Flack -0.010(5)
_refine_ls_extinction_method none
_refine_ls_goodness_of_fit_ref 1.074
_refine_ls_hydrogen_treatment constr
_refine_ls_matrix_type full
_refine_ls_number_parameters 191
_refine_ls_number_reflns 3769
_refine_ls_number_restraints 1
_refine_ls_restrained_S_all 1.074
_refine_ls_R_factor_all 0.0165
_refine_ls_R_factor_gt 0.0162
_refine_ls_shift/su_max 0.002
_refine_ls_shift/su_mean 0.000
_refine_ls_structure_factor_coef Fsqd
_refine_ls_weighting_details 'calc w=1/[\s^2^(Fo^2^)+(0.0237P)^2^+0.3791P] where P=(Fo^2^+2Fc^2^)/3'
_refine_ls_weighting_scheme calc
_refine_ls_wR_factor_gt 0.0422
_refine_ls_wR_factor_ref 0.0423
_reflns_number_gt 3718
_reflns_number_total 3769
_reflns_threshold_expression >2sigma(I)
_cod_data_source_file om900849m_si_002.cif
_cod_data_source_block ah192
_cod_depositor_comments
;
The following automatic conversions were performed:

'_symmetry_cell_setting' value 'Orthorhombic' changed to
'orthorhombic' according to
/home/saulius/struct/CIF-dictionaries/cif_core.dic dictionary named
'cif_core.dic' version 2.4.2 from 2011-04-26.

Automatic conversion script
Id: cif_fix_values 1715 2011-07-08 13:25:40Z adriana 
;
_cod_original_sg_symbol_H-M Pna2(1)
_cod_database_code 4070483

loop_
_symmetry_equiv_pos_as_xyz
'x, y, z'
'-x, -y, z+1/2'
'x+1/2, -y+1/2, z'
'-x+1/2, y+1/2, z+1/2'

loop_
_atom_site_label
_atom_site_type_symbol
_atom_site_fract_x
_atom_site_fract_y
_atom_site_fract_z
_atom_site_U_iso_or_equiv
_atom_site_adp_type
_atom_site_occupancy
_atom_site_symmetry_multiplicity
_atom_site_calc_flag
_atom_site_refinement_flags
Br1 Br 0.855254(13) 1.061069(7) 0.834578(16) 0.01725(4) Uani 1 1 d .
Ni2 Ni 0.756058(17) 0.943077(10) 0.72114(2) 0.01251(5) Uani 1 1 d .
N1 N 0.77216(11) 0.87151(7) 0.89910(16) 0.0145(2) Uani 1 1 d .
N2 N 0.73974(11) 1.00473(7) 0.53395(16) 0.0140(2) Uani 1 1 d .
C1 C 0.84654(14) 0.88293(10) 1.0236(2) 0.0188(3) Uani 1 1 d .
H1A H 0.9002 0.9290 1.0238 0.023 Uiso 1 1 calc R
C2 C 0.84798(15) 0.83028(10) 1.1515(2) 0.0215(3) Uani 1 1 d .
H2A H 0.9026 0.8396 1.2367 0.026 Uiso 1 1 calc R
C3 C 0.76834(16) 0.76369(10) 1.15314(19) 0.0209(3) Uani 1 1 d .
H3A H 0.7652 0.7279 1.2414 0.025 Uiso 1 1 calc R
C4 C 0.69347(16) 0.75025(10) 1.0240(2) 0.0191(3) Uani 1 1 d .
H4A H 0.6395 0.7044 1.0222 0.023 Uiso 1 1 calc R
C5 C 0.69757(13) 0.80406(9) 0.89715(18) 0.0152(3) Uani 1 1 d .
C6 C 0.63017(13) 0.79609(9) 0.74938(18) 0.0159(3) Uani 1 1 d .
C7 C 0.54352(13) 0.73440(9) 0.7193(2) 0.0194(3) Uani 1 1 d .
H7A H 0.5246 0.6948 0.7977 0.023 Uiso 1 1 calc R
C8 C 0.48572(15) 0.73165(10) 0.5743(2) 0.0237(3) Uani 1 1 d .
H8A H 0.4257 0.6907 0.5532 0.028 Uiso 1 1 calc R
C9 C 0.51605(16) 0.78910(10) 0.4603(2) 0.0251(3) Uani 1 1 d .
H9A H 0.4788 0.7859 0.3594 0.030 Uiso 1 1 calc R
C10 C 0.60071(16) 0.85167(9) 0.4917(2) 0.0210(3) Uani 1 1 d .
H10A H 0.6195 0.8908 0.4122 0.025 Uiso 1 1 calc R
C11 C 0.65770(13) 0.85746(9) 0.63763(19) 0.0154(3) Uani 1 1 d .
C12 C 0.83408(14) 1.00067(9) 0.43127(18) 0.0169(3) Uani 1 1 d .
H12A H 0.9036 0.9682 0.4578 0.020 Uiso 1 1 calc R
C13 C 0.83361(16) 1.04177(11) 0.2893(2) 0.0210(3) Uani 1 1 d .
H13A H 0.9014 1.0376 0.2195 0.025 Uiso 1 1 calc R
C14 C 0.73238(16) 1.08927(10) 0.25045(19) 0.0232(3) Uani 1 1 d .
H14A H 0.7289 1.1177 0.1530 0.028 Uiso 1 1 calc R
C15 C 0.63648(14) 1.09429(10) 0.3568(2) 0.0212(3) Uani 1 1 d .
H15A H 0.5665 1.1268 0.3327 0.025 Uiso 1 1 calc R
C16 C 0.64208(14) 1.05200(9) 0.4990(2) 0.0174(3) Uani 1 1 d .
C17 C 0.54033(15) 1.05638(10) 0.6169(2) 0.0245(4) Uani 1 1 d .
H17A H 0.4937 1.0049 0.6152 0.037 Uiso 1 1 calc R
H17B H 0.4858 1.1023 0.5907 0.037 Uiso 1 1 calc R
H17C H 0.5749 1.0649 0.7221 0.037 Uiso 1 1 calc R

loop_
_atom_site_aniso_label
_atom_site_aniso_U_11
_atom_site_aniso_U_22
_atom_site_aniso_U_33
_atom_site_aniso_U_23
_atom_site_aniso_U_13
_atom_site_aniso_U_12
Br1 0.02165(7) 0.01269(7) 0.01742(7) 0.00097(6) -0.00456(6) -0.00289(4)
Ni2 0.01384(9) 0.01074(9) 0.01294(9) 0.00084(7) -0.00115(7) -0.00045(6)
N1 0.0171(5) 0.0107(6) 0.0157(5) 0.0004(5) 0.0006(5) 0.0018(4)
N2 0.0155(6) 0.0116(5) 0.0150(6) -0.0003(5) -0.0021(4) -0.0003(4)
C1 0.0226(7) 0.0147(7) 0.0191(7) -0.0001(6) -0.0031(6) -0.0005(5)
C2 0.0302(8) 0.0182(8) 0.0162(7) 0.0011(6) -0.0051(6) 0.0024(6)
C3 0.0299(8) 0.0155(7) 0.0172(7) 0.0047(6) 0.0009(6) 0.0038(6)
C4 0.0217(7) 0.0133(6) 0.0224(7) 0.0035(5) 0.0032(6) 0.0005(6)
C5 0.0166(6) 0.0116(6) 0.0175(6) 0.0003(5) 0.0010(6) 0.0027(5)
C6 0.0154(6) 0.0129(7) 0.0193(8) -0.0003(5) -0.0006(5) 0.0021(5)
C7 0.0182(6) 0.0121(6) 0.0280(8) 0.0009(6) 0.0009(6) -0.0003(5)
C8 0.0227(7) 0.0153(7) 0.0331(9) -0.0042(6) -0.0063(7) -0.0032(6)
C9 0.0278(8) 0.0203(8) 0.0273(9) -0.0027(6) -0.0113(7) -0.0023(6)
C10 0.0251(7) 0.0161(7) 0.0219(7) -0.0002(6) -0.0050(6) -0.0017(6)
C11 0.0161(6) 0.0124(7) 0.0178(7) -0.0010(5) -0.0008(5) 0.0002(5)
C12 0.0192(7) 0.0144(7) 0.0170(7) -0.0010(5) 0.0015(5) -0.0009(5)
C13 0.0277(8) 0.0186(7) 0.0168(7) -0.0011(6) 0.0030(6) -0.0047(6)
C14 0.0333(8) 0.0187(8) 0.0176(8) 0.0028(6) -0.0056(6) -0.0061(6)
C15 0.0237(7) 0.0165(7) 0.0232(10) 0.0023(6) -0.0078(6) -0.0007(5)
C16 0.0177(7) 0.0135(7) 0.0211(8) -0.0004(5) -0.0029(6) -0.0013(5)
C17 0.0174(8) 0.0246(8) 0.0316(9) 0.0043(6) 0.0023(7) 0.0048(6)

loop_
_atom_type_symbol
_atom_type_description
_atom_type_scat_dispersion_real
_atom_type_scat_dispersion_imag
_atom_type_scat_source
C C 0.0033 0.0016 'International Tables Vol C Tables 4.2.6.8 and 6.1.1.4'
H H 0.0000 0.0000 'International Tables Vol C Tables 4.2.6.8 and 6.1.1.4'
N N 0.0061 0.0033 'International Tables Vol C Tables 4.2.6.8 and 6.1.1.4'
Ni Ni 0.3393 1.1124 'International Tables Vol C Tables 4.2.6.8 and 6.1.1.4'
Br Br -0.2901 2.4595 'International Tables Vol C Tables 4.2.6.8 and 6.1.1.4'

loop_
_geom_angle_atom_site_label_1
_geom_angle_atom_site_label_2
_geom_angle_atom_site_label_3
_geom_angle
N2 Ni2 C11 91.19(6)
N2 Ni2 N1 174.66(5)
C11 Ni2 N1 84.36(6)
N2 Ni2 Br1 87.54(4)
C11 Ni2 Br1 172.27(4)
N1 Ni2 Br1 97.27(4)
C1 N1 C5 118.60(13)
C1 N1 Ni2 126.32(11)
C5 N1 Ni2 115.06(10)
C16 N2 C12 119.13(14)
C16 N2 Ni2 124.29(12)
C12 N2 Ni2 116.57(10)
N1 C1 C2 122.65(15)
C1 C2 C3 118.93(15)
C4 C3 C2 118.89(15)
C3 C4 C5 119.81(15)
N1 C5 C4 121.03(15)
N1 C5 C6 112.39(13)
C4 C5 C6 126.56(14)
C7 C6 C11 121.80(14)
C7 C6 C5 123.99(14)
C11 C6 C5 114.20(13)
C8 C7 C6 119.46(15)
C7 C8 C9 119.51(14)
C8 C9 C10 120.90(16)
C11 C10 C9 120.92(15)
C10 C11 C6 117.29(14)
C10 C11 Ni2 129.54(12)
C6 C11 Ni2 112.80(11)
N2 C12 C13 122.64(14)
C12 C13 C14 118.78(15)
C15 C14 C13 118.51(15)
C14 C15 C16 120.36(15)
N2 C16 C15 120.56(16)
N2 C16 C17 117.70(16)
C15 C16 C17 121.74(14)

loop_
_geom_bond_atom_site_label_1
_geom_bond_atom_site_label_2
_geom_bond_distance
Br1 Ni2 2.4035(3)
Ni2 N2 1.8894(13)
Ni2 C11 1.8944(15)
Ni2 N1 1.9168(13)
N1 C1 1.346(2)
N1 C5 1.3647(19)
N2 C16 1.3453(19)
N2 C12 1.3499(19)
C1 C2 1.384(2)
C2 C3 1.387(2)
C3 C4 1.385(2)
C4 C5 1.390(2)
C5 C6 1.461(2)
C6 C7 1.401(2)
C6 C11 1.410(2)
C7 C8 1.385(2)
C8 C9 1.386(2)
C9 C10 1.399(2)
C10 C11 1.391(2)
C12 C13 1.380(2)
C13 C14 1.386(3)
C14 C15 1.384(2)
C15 C16 1.392(2)
C16 C17 1.496(2)
